data_9009773
loop_
_publ_author_name
'Kohler, T.'
'Armbruster, T.'
'Libowitzky, E.'

_publ_section_title
;
 Hydrogen bonding and Jahn-Teller distortion in groutite, alpha-MnOOH,
 and manganite, gamma-MnOOH, and their relations to the manganese
 dioxides ramsdellite and pyrolusite
;
_journal_name_full 'Journal of Solid State Chemistry'
_journal_page_first 486
_journal_page_last 500
_journal_paper_doi 10.1006/jssc.1997.7516
_journal_volume 133
_journal_year 1997
_chemical_compound_source 'Nchwaning Mine, Kalahari manganese field, Republic of South Africa'
_chemical_formula_sum 'H Mn O2'
_chemical_name_mineral Groutite
_space_group_IT_number 62
_symmetry_space_group_name_Hall '-P 2ac 2n'
_symmetry_space_group_name_H-M 'P n m a'
_cell_angle_alpha 90
_cell_angle_beta 90
_cell_angle_gamma 90
_cell_length_a 10.667
_cell_length_b 2.871
_cell_length_c 4.554
_cell_formula_units_Z 4
_cell_volume 139.466
_database_code_amcsd 0013941
_exptl_crystal_density_diffrn 4.188
_cod_original_formula_sum 'Mn O2 H'
_cod_database_code 9009773

loop_
_space_group_symop_operation_xyz
x,y,z
x,1/2-y,z
-x,1/2+y,-z
1/2-x,1/2+y,1/2+z
1/2+x,1/2-y,1/2-z
1/2+x,y,1/2-z
1/2-x,-y,1/2+z
-x,-y,-z

loop_
_atom_site_aniso_label
_atom_site_aniso_U_11
_atom_site_aniso_U_22
_atom_site_aniso_U_33
_atom_site_aniso_U_12
_atom_site_aniso_U_13
_atom_site_aniso_U_23
Mn 0.00696 0.00534 0.00620 0.00000 0.00099 0.00000
O1 0.00820 0.00670 0.00730 0.00000 0.00170 0.00000
O2 0.00870 0.00760 0.00580 0.00000 -0.00010 0.00000

loop_
_atom_site_label
_atom_site_fract_x
_atom_site_fract_y
_atom_site_fract_z
_atom_site_U_iso_or_equiv
Mn 0.14014 0.25000 -0.05014 0.00616
O1 -0.18652 0.25000 0.29890 0.00740
O2 -0.07017 0.25000 -0.19470 0.00740
H -0.09900 0.25000 0.64100 0.03800

loop_
_cod_related_entry_id
_cod_related_entry_database
_cod_related_entry_code
1 AMCSD 0013941
